data_7004511
loop_
_publ_author_name
'Benhamou, Laila'
'Lachkar, Mohammed'
'Mandon, Dominique'
'Welter, Richard'

_publ_section_title
;
 The preparation and full characterization of dichloroferrous complexes
 of mono-, bis- and tris-\a-methyl substituted
 tris(2-pyridylmethyl)amine (TPA) ligands. Structural bases of
 stability of the complexes in solution
;
_journal_issue 48
_journal_name_full 'Dalton Transactions'
_journal_page_first 6996
_journal_page_last 7003
_journal_paper_doi 10.1039/b808205g
_journal_year 2008
_chemical_formula_moiety 'C19 H20 Cl2 Fe N4'
_chemical_formula_sum 'C19 H20 Cl2 Fe N4'
_chemical_formula_weight 431.14
_chemical_name_systematic
;
?
;
_space_group_IT_number 14
_symmetry_cell_setting monoclinic
_symmetry_space_group_name_Hall '-P 2yn'
_symmetry_space_group_name_H-M 'P 1 21/n 1'
_atom_sites_solution_hydrogens geom
_atom_sites_solution_primary direct
_atom_sites_solution_secondary difmap
_audit_creation_method SHELXL-97
_cell_angle_alpha 90.00
_cell_angle_beta 119.29(5)
_cell_angle_gamma 90.00
_cell_formula_units_Z 4
_cell_length_a 8.7940(3)
_cell_length_b 27.979(3)
_cell_length_c 8.8750(3)
_cell_measurement_reflns_used 4046
_cell_measurement_temperature 173(2)
_cell_measurement_theta_max 27.878
_cell_measurement_theta_min 1.018
_cell_volume 1904.5(10)
_computing_cell_refinement 'Denzo (Nonius B.V., 1998)'
_computing_data_collection 'Collect (Nonius B.V., 1998)'
_computing_data_reduction 'Denzo (Nonius B.V., 1998)'
_computing_molecular_graphics 'PLATON 98 (Spek, 1998)'
_computing_publication_material 'SHELXL-97 (Sheldrick, 1997)'
_computing_structure_refinement 'SHELXL-97 (Sheldrick, 1997)'
_computing_structure_solution 'SHELXS-97 (Sheldrick, 1997)'
_diffrn_ambient_temperature 173(2)
_diffrn_measured_fraction_theta_full 0.994
_diffrn_measured_fraction_theta_max 0.994
_diffrn_measurement_device_type KappaCCD
_diffrn_measurement_method '\p scans'
_diffrn_radiation_monochromator graphite
_diffrn_radiation_source 'fine-focus sealed tube'
_diffrn_radiation_type MoK\a
_diffrn_radiation_wavelength 0.71073
_diffrn_reflns_av_R_equivalents 0.0525
_diffrn_reflns_av_sigmaI/netI 0.1046
_diffrn_reflns_limit_h_max 11
_diffrn_reflns_limit_h_min -11
_diffrn_reflns_limit_k_max 33
_diffrn_reflns_limit_k_min -36
_diffrn_reflns_limit_l_max 11
_diffrn_reflns_limit_l_min -11
_diffrn_reflns_number 7182
_diffrn_reflns_theta_full 27.87
_diffrn_reflns_theta_max 27.87
_diffrn_reflns_theta_min 2.67
_exptl_absorpt_coefficient_mu 1.083
_exptl_absorpt_correction_type none
_exptl_crystal_colour yellow
_exptl_crystal_density_diffrn 1.504
_exptl_crystal_density_method 'not measured'
_exptl_crystal_description prism
_exptl_crystal_F_000 888
_exptl_crystal_size_max 0.10
_exptl_crystal_size_mid 0.08
_exptl_crystal_size_min 0.04
_refine_diff_density_max 1.053
_refine_diff_density_min -0.866
_refine_diff_density_rms 0.084
_refine_ls_extinction_method none
_refine_ls_goodness_of_fit_ref 0.988
_refine_ls_hydrogen_treatment constr
_refine_ls_matrix_type full
_refine_ls_number_parameters 246
_refine_ls_number_reflns 4519
_refine_ls_number_restraints 0
_refine_ls_restrained_S_all 0.988
_refine_ls_R_factor_all 0.1429
_refine_ls_R_factor_gt 0.0735
_refine_ls_shift/su_max 0.001
_refine_ls_shift/su_mean 0.000
_refine_ls_structure_factor_coef Fsqd
_refine_ls_weighting_details 'calc w=1/[\s^2^(Fo^2^)+(0.0566P)^2^+4.2057P] where P=(Fo^2^+2Fc^2^)/3'
_refine_ls_weighting_scheme calc
_refine_ls_wR_factor_gt 0.1394
_refine_ls_wR_factor_ref 0.1656
_reflns_number_gt 2707
_reflns_number_total 4519
_reflns_threshold_expression >2sigma(I)
_cod_data_source_file b808205g.txt
_cod_data_source_block Me1TPAFeCl2
_cod_original_sg_symbol_H-M 'P 21/n'
_cod_database_code 7004511

loop_
_symmetry_equiv_pos_as_xyz
'x, y, z'
'-x+1/2, y+1/2, -z+1/2'
'-x, -y, -z'
'x-1/2, -y-1/2, z-1/2'

loop_
_atom_site_label
_atom_site_type_symbol
_atom_site_fract_x
_atom_site_fract_y
_atom_site_fract_z
_atom_site_U_iso_or_equiv
_atom_site_adp_type
_atom_site_occupancy
_atom_site_symmetry_multiplicity
_atom_site_calc_flag
_atom_site_refinement_flags
_atom_site_disorder_assembly
_atom_site_disorder_group
Fe1 Fe 0.44867(8) 0.37517(2) 0.23210(8) 0.0329(2) Uani 1 1 d . . .
Cl1 Cl 0.65311(15) 0.31533(5) 0.22822(15) 0.0414(3) Uani 1 1 d . . .
Cl2 Cl 0.6292(5) 0.44247(13) 0.2968(12) 0.0576(17) Uani 0.87(2) 1 d P . .
Cl3 Cl 0.6539(14) 0.4338(6) 0.387(4) 0.035(5) Uani 0.13(2) 1 d P . .
N1 N 0.2251(5) 0.32211(13) 0.1403(5) 0.0339(9) Uani 1 1 d . . .
N2 N 0.4676(5) 0.34076(15) 0.4749(4) 0.0366(9) Uani 1 1 d . . .
N3 N 0.2307(5) 0.41830(14) 0.2217(5) 0.0341(9) Uani 1 1 d . . .
N4 N 0.2994(5) 0.38298(15) -0.0568(5) 0.0401(10) Uani 1 1 d . . .
C1 C 0.1851(6) 0.30734(19) -0.0349(6) 0.0460(13) Uani 1 1 d . . .
H1A H 0.0717 0.2904 -0.0918 0.055 Uiso 1 1 calc . . .
H1B H 0.2759 0.2849 -0.0267 0.055 Uiso 1 1 calc . . .
C2 C 0.1773(6) 0.3497(2) -0.1421(6) 0.0411(12) Uani 1 1 d . . .
C3 C 0.0578(7) 0.3531(2) -0.3151(7) 0.0566(16) Uani 1 1 d . . .
H3 H -0.0292 0.3292 -0.3695 0.068 Uiso 1 1 calc . . .
C4 C 0.0657(9) 0.3910(3) -0.4075(7) 0.071(2) Uani 1 1 d . . .
H4 H -0.0146 0.3938 -0.5275 0.085 Uiso 1 1 calc . . .
C5 C 0.1940(9) 0.4256(3) -0.3226(8) 0.0657(19) Uani 1 1 d . . .
H5 H 0.2024 0.4523 -0.3841 0.079 Uiso 1 1 calc . . .
C6 C 0.3089(7) 0.4205(2) -0.1477(7) 0.0491(14) Uani 1 1 d . . .
H6 H 0.3967 0.4440 -0.0901 0.059 Uiso 1 1 calc . . .
C7 C 0.0698(6) 0.34271(18) 0.1413(6) 0.0402(12) Uani 1 1 d . . .
H7A H 0.0547 0.3267 0.2324 0.048 Uiso 1 1 calc . . .
H7B H -0.0347 0.3357 0.0290 0.048 Uiso 1 1 calc . . .
C8 C 0.0793(5) 0.39575(17) 0.1715(5) 0.0320(10) Uani 1 1 d . . .
C9 C -0.0677(6) 0.41914(19) 0.1538(6) 0.0407(12) Uani 1 1 d . . .
H9 H -0.1733 0.4021 0.1187 0.049 Uiso 1 1 calc . . .
C10 C -0.0580(7) 0.4675(2) 0.1880(7) 0.0517(14) Uani 1 1 d . . .
H10 H -0.1572 0.4843 0.1758 0.062 Uiso 1 1 calc . . .
C11 C 0.0982(7) 0.49089(19) 0.2404(8) 0.0520(14) Uani 1 1 d . . .
H11 H 0.1086 0.5241 0.2659 0.062 Uiso 1 1 calc . . .
C12 C 0.2374(7) 0.46550(18) 0.2548(7) 0.0440(12) Uani 1 1 d . . .
H12 H 0.3441 0.4819 0.2899 0.053 Uiso 1 1 calc . . .
C13 C 0.2981(6) 0.28173(18) 0.2633(6) 0.0409(12) Uani 1 1 d . . .
H13A H 0.3886 0.2652 0.2471 0.049 Uiso 1 1 calc . . .
H13B H 0.2047 0.2584 0.2412 0.049 Uiso 1 1 calc . . .
C14 C 0.3752(6) 0.29986(18) 0.4428(6) 0.0386(11) Uani 1 1 d . . .
C15 C 0.3565(7) 0.2754(2) 0.5686(7) 0.0482(13) Uani 1 1 d . . .
H15 H 0.2874 0.2473 0.5406 0.058 Uiso 1 1 calc . . .
C16 C 0.4398(7) 0.2927(2) 0.7345(7) 0.0568(16) Uani 1 1 d . . .
H16 H 0.4320 0.2762 0.8239 0.068 Uiso 1 1 calc . . .
C17 C 0.5335(7) 0.3338(2) 0.7693(6) 0.0505(14) Uani 1 1 d . . .
H17 H 0.5914 0.3463 0.8835 0.061 Uiso 1 1 calc . . .
C18 C 0.5444(6) 0.3574(2) 0.6372(6) 0.0447(13) Uani 1 1 d . . .
C19 C 0.6327(9) 0.4023(3) 0.6719(9) 0.081(2) Uani 1 1 d . . .
H19A H 0.7281 0.4002 0.6449 0.121 Uiso 1 1 calc . . .
H19B H 0.6802 0.4104 0.7942 0.121 Uiso 1 1 calc . . .
H19C H 0.5505 0.4272 0.6003 0.121 Uiso 1 1 calc . . .

loop_
_atom_site_aniso_label
_atom_site_aniso_U_11
_atom_site_aniso_U_22
_atom_site_aniso_U_33
_atom_site_aniso_U_23
_atom_site_aniso_U_13
_atom_site_aniso_U_12
Fe1 0.0258(3) 0.0360(4) 0.0367(4) -0.0026(3) 0.0153(3) -0.0016(3)
Cl1 0.0366(6) 0.0457(8) 0.0438(7) 0.0014(6) 0.0211(5) 0.0082(5)
Cl2 0.0405(12) 0.0498(13) 0.091(4) -0.0130(18) 0.038(2) -0.0142(10)
Cl3 0.029(5) 0.042(7) 0.027(11) 0.005(6) 0.008(5) -0.003(4)
N1 0.0312(19) 0.031(2) 0.038(2) -0.0040(17) 0.0155(17) -0.0007(17)
N2 0.033(2) 0.042(3) 0.033(2) -0.0052(18) 0.0146(17) 0.0038(19)
N3 0.0277(19) 0.039(2) 0.036(2) -0.0020(18) 0.0160(16) -0.0021(17)
N4 0.037(2) 0.047(3) 0.039(2) 0.005(2) 0.0216(18) 0.011(2)
C1 0.042(3) 0.047(3) 0.044(3) -0.013(2) 0.018(2) -0.004(2)
C2 0.036(3) 0.050(3) 0.036(3) -0.001(2) 0.017(2) 0.006(2)
C3 0.042(3) 0.082(5) 0.041(3) -0.007(3) 0.017(2) 0.009(3)
C4 0.063(4) 0.113(6) 0.039(3) 0.011(4) 0.026(3) 0.040(4)
C5 0.075(4) 0.080(5) 0.054(4) 0.029(3) 0.041(3) 0.044(4)
C6 0.057(3) 0.048(3) 0.057(3) 0.016(3) 0.040(3) 0.022(3)
C7 0.025(2) 0.041(3) 0.052(3) 0.002(2) 0.017(2) -0.002(2)
C8 0.027(2) 0.038(3) 0.033(2) 0.003(2) 0.0159(19) 0.001(2)
C9 0.028(2) 0.046(3) 0.047(3) 0.003(2) 0.018(2) 0.004(2)
C10 0.041(3) 0.043(3) 0.078(4) 0.000(3) 0.034(3) 0.010(2)
C11 0.052(3) 0.032(3) 0.081(4) -0.004(3) 0.040(3) 0.002(3)
C12 0.044(3) 0.034(3) 0.060(3) -0.006(2) 0.031(3) -0.006(2)
C13 0.038(3) 0.033(3) 0.053(3) 0.003(2) 0.023(2) 0.002(2)
C14 0.033(2) 0.041(3) 0.046(3) 0.009(2) 0.022(2) 0.012(2)
C15 0.043(3) 0.049(3) 0.063(4) 0.018(3) 0.034(3) 0.011(3)
C16 0.054(3) 0.075(4) 0.055(3) 0.026(3) 0.037(3) 0.029(3)
C17 0.046(3) 0.069(4) 0.036(3) 0.005(3) 0.020(2) 0.021(3)
C18 0.040(3) 0.051(3) 0.041(3) -0.002(2) 0.018(2) 0.007(3)
C19 0.074(5) 0.096(6) 0.070(4) -0.017(4) 0.034(4) -0.009(4)

loop_
_atom_type_symbol
_atom_type_description
_atom_type_scat_dispersion_real
_atom_type_scat_dispersion_imag
_atom_type_scat_source
C C 0.0033 0.0016 'International Tables Vol C Tables 4.2.6.8 and 6.1.1.4'
H H 0.0000 0.0000 'International Tables Vol C Tables 4.2.6.8 and 6.1.1.4'
N N 0.0061 0.0033 'International Tables Vol C Tables 4.2.6.8 and 6.1.1.4'
Cl Cl 0.1484 0.1585 'International Tables Vol C Tables 4.2.6.8 and 6.1.1.4'
Fe Fe 0.3463 0.8444 'International Tables Vol C Tables 4.2.6.8 and 6.1.1.4'

loop_
_geom_angle_atom_site_label_1
_geom_angle_atom_site_label_2
_geom_angle_atom_site_label_3
_geom_angle
_geom_angle_site_symmetry_1
_geom_angle_site_symmetry_3
_geom_angle_publ_flag
N3 Fe1 N4 83.68(13) . . ?
N3 Fe1 N1 76.30(14) . . ?
N4 Fe1 N1 74.62(14) . . ?
N3 Fe1 N2 86.08(13) . . ?
N4 Fe1 N2 147.92(15) . . ?
N1 Fe1 N2 73.43(13) . . ?
N3 Fe1 Cl3 92.6(3) . . ?
N4 Fe1 Cl3 117.2(9) . . ?
N1 Fe1 Cl3 163.2(8) . . ?
N2 Fe1 Cl3 93.5(9) . . ?
N3 Fe1 Cl2 92.33(12) . . ?
N4 Fe1 Cl2 98.5(3) . . ?
N1 Fe1 Cl2 167.18(17) . . ?
N2 Fe1 Cl2 112.2(3) . . ?
Cl3 Fe1 Cl2 18.7(6) . . ?
N3 Fe1 Cl1 169.74(11) . . ?
N4 Fe1 Cl1 94.17(10) . . ?
N1 Fe1 Cl1 93.46(10) . . ?
N2 Fe1 Cl1 90.56(10) . . ?
Cl3 Fe1 Cl1 97.3(3) . . ?
Cl2 Fe1 Cl1 97.91(6) . . ?
C1 N1 C13 110.9(4) . . ?
C1 N1 C7 111.6(3) . . ?
C13 N1 C7 111.1(4) . . ?
C1 N1 Fe1 106.2(3) . . ?
C13 N1 Fe1 104.3(3) . . ?
C7 N1 Fe1 112.4(3) . . ?
C18 N2 C14 117.1(4) . . ?
C18 N2 Fe1 129.2(4) . . ?
C14 N2 Fe1 113.5(3) . . ?
C8 N3 C12 117.7(4) . . ?
C8 N3 Fe1 117.0(3) . . ?
C12 N3 Fe1 125.2(3) . . ?
C2 N4 C6 118.0(4) . . ?
C2 N4 Fe1 115.8(3) . . ?
C6 N4 Fe1 125.8(4) . . ?
N1 C1 C2 111.1(4) . . ?
N1 C1 H1A 109.4 . . ?
C2 C1 H1A 109.4 . . ?
N1 C1 H1B 109.4 . . ?
C2 C1 H1B 109.4 . . ?
H1A C1 H1B 108.0 . . ?
N4 C2 C3 123.1(5) . . ?
N4 C2 C1 114.5(4) . . ?
C3 C2 C1 122.3(5) . . ?
C4 C3 C2 119.2(6) . . ?
C4 C3 H3 120.4 . . ?
C2 C3 H3 120.4 . . ?
C3 C4 C5 118.7(5) . . ?
C3 C4 H4 120.6 . . ?
C5 C4 H4 120.6 . . ?
C6 C5 C4 119.3(6) . . ?
C6 C5 H5 120.4 . . ?
C4 C5 H5 120.4 . . ?
N4 C6 C5 121.6(6) . . ?
N4 C6 H6 119.2 . . ?
C5 C6 H6 119.2 . . ?
N1 C7 C8 114.4(4) . . ?
N1 C7 H7A 108.7 . . ?
C8 C7 H7A 108.7 . . ?
N1 C7 H7B 108.7 . . ?
C8 C7 H7B 108.7 . . ?
H7A C7 H7B 107.6 . . ?
N3 C8 C9 122.4(5) . . ?
N3 C8 C7 119.0(4) . . ?
C9 C8 C7 118.6(4) . . ?
C10 C9 C8 118.9(4) . . ?
C10 C9 H9 120.5 . . ?
C8 C9 H9 120.5 . . ?
C9 C10 C11 118.9(5) . . ?
C9 C10 H10 120.5 . . ?
C11 C10 H10 120.5 . . ?
C12 C11 C10 118.9(5) . . ?
C12 C11 H11 120.6 . . ?
C10 C11 H11 120.6 . . ?
N3 C12 C11 123.2(5) . . ?
N3 C12 H12 118.4 . . ?
C11 C12 H12 118.4 . . ?
N1 C13 C14 109.7(4) . . ?
N1 C13 H13A 109.7 . . ?
C14 C13 H13A 109.7 . . ?
N1 C13 H13B 109.7 . . ?
C14 C13 H13B 109.7 . . ?
H13A C13 H13B 108.2 . . ?
N2 C14 C15 123.0(5) . . ?
N2 C14 C13 115.4(4) . . ?
C15 C14 C13 121.6(5) . . ?
C16 C15 C14 118.5(5) . . ?
C16 C15 H15 120.7 . . ?
C14 C15 H15 120.7 . . ?
C17 C16 C15 119.3(5) . . ?
C17 C16 H16 120.4 . . ?
C15 C16 H16 120.4 . . ?
C16 C17 C18 119.7(5) . . ?
C16 C17 H17 120.2 . . ?
C18 C17 H17 120.2 . . ?
N2 C18 C17 122.3(5) . . ?
N2 C18 C19 118.1(5) . . ?
C17 C18 C19 119.4(5) . . ?
C18 C19 H19A 109.5 . . ?
C18 C19 H19B 109.5 . . ?
H19A C19 H19B 109.5 . . ?
C18 C19 H19C 109.5 . . ?
H19A C19 H19C 109.5 . . ?
H19B C19 H19C 109.5 . . ?

loop_
_geom_bond_atom_site_label_1
_geom_bond_atom_site_label_2
_geom_bond_distance
_geom_bond_site_symmetry_2
_geom_bond_publ_flag
Fe1 N3 2.228(4) . ?
Fe1 N4 2.248(4) . ?
Fe1 N1 2.273(4) . ?
Fe1 N2 2.290(4) . ?
Fe1 Cl3 2.326(11) . ?
Fe1 Cl2 2.346(2) . ?
Fe1 Cl1 2.4692(13) . ?
N1 C1 1.476(6) . ?
N1 C13 1.481(6) . ?
N1 C7 1.486(6) . ?
N2 C18 1.341(6) . ?
N2 C14 1.351(6) . ?
N3 C8 1.338(5) . ?
N3 C12 1.348(6) . ?
N4 C2 1.340(6) . ?
N4 C6 1.351(6) . ?
C1 C2 1.501(7) . ?
C1 H1A 0.9900 . ?
C1 H1B 0.9900 . ?
C2 C3 1.375(7) . ?
C3 C4 1.364(9) . ?
C3 H3 0.9500 . ?
C4 C5 1.394(10) . ?
C4 H4 0.9500 . ?
C5 C6 1.384(8) . ?
C5 H5 0.9500 . ?
C6 H6 0.9500 . ?
C7 C8 1.503(7) . ?
C7 H7A 0.9900 . ?
C7 H7B 0.9900 . ?
C8 C9 1.387(6) . ?
C9 C10 1.379(7) . ?
C9 H9 0.9500 . ?
C10 C11 1.382(7) . ?
C10 H10 0.9500 . ?
C11 C12 1.366(7) . ?
C11 H11 0.9500 . ?
C12 H12 0.9500 . ?
C13 C14 1.482(7) . ?
C13 H13A 0.9900 . ?
C13 H13B 0.9900 . ?
C14 C15 1.387(7) . ?
C15 C16 1.372(8) . ?
C15 H15 0.9500 . ?
C16 C17 1.358(8) . ?
C16 H16 0.9500 . ?
C17 C18 1.390(7) . ?
C17 H17 0.9500 . ?
C18 C19 1.430(9) . ?
C19 H19A 0.9800 . ?
C19 H19B 0.9800 . ?
C19 H19C 0.9800 . ?
